data_2242313
loop_
_publ_author_name
'Hill, Tania'
'Levendis, Demetrius C.'
'Lemmerer, Andreas'

_publ_section_title
;
 Binary and ternary charge-transfer complexes using 1,3,5-trinitrobenzene
;
_journal_issue 2
_journal_name_full 'Acta Crystallographica Section E'
_journal_page_first 113
_journal_page_last 118
_journal_paper_doi 10.1107/S2056989018000245
_journal_volume 74
_journal_year 2018
_chemical_formula_iupac 'C6 H3 N3 O6, C12 H10 O'
_chemical_formula_moiety 'C6 H3 N3 O6, C12 H10 O'
_chemical_formula_sum 'C18 H13 N3 O7'
_chemical_formula_weight 383.31
_chemical_name_systematic
;
1,3,5-Trinitrobenzene--1-(naphthalen-2-yl)ethan-1-one (1/1)
;
_space_group_IT_number 14
_symmetry_cell_setting monoclinic
_symmetry_space_group_name_Hall '-P 2ybc'
_symmetry_space_group_name_H-M 'P 1 21/c 1'
_atom_sites_solution_hydrogens geom
_audit_conform_dict_name cif_core.dic
_audit_conform_dict_version 2.4.3
_audit_creation_method 'WinGX routine CIF_UPDATE'
_cell_angle_alpha 90
_cell_angle_beta 102.217(3)
_cell_angle_gamma 90
_cell_formula_units_Z 4
_cell_length_a 16.6728(10)
_cell_length_b 6.8197(3)
_cell_length_c 15.4419(7)
_cell_measurement_reflns_used 1787
_cell_measurement_temperature 293(2)
_cell_measurement_theta_max 19.94
_cell_measurement_theta_min 2.5
_cell_volume 1716.03(15)
_computing_cell_refinement
;
SAINT-Plus (Bruker, 2016)
;
_computing_data_collection
;
APEX3 (Bruker, 2016)
;
_computing_data_reduction
;
SAINT-Plus and XPREP (Bruker, 2016)
;
_computing_molecular_graphics
;
<i>ORTEP-3 for Windows</i> (Farrugia, 2012)
;
_computing_publication_material
;
WinGX publication routines (Farrugia, 2012)
;
_computing_structure_refinement
;
<i>SHELXL2017/1</i> (Sheldrick, 2015)
;
_computing_structure_solution
;
SHELXS97 (Sheldrick, 2008)
;
_diffrn_ambient_temperature 293(2)
_diffrn_measured_fraction_theta_full 1
_diffrn_measured_fraction_theta_max 1
_diffrn_measurement_device_type 'Bruker D8 Venture Photon CCD area detector'
_diffrn_measurement_method '\w scans'
_diffrn_radiation_monochromator graphite
_diffrn_radiation_type MoK\a
_diffrn_radiation_wavelength 0.71073
_diffrn_reflns_av_R_equivalents 0.0628
_diffrn_reflns_limit_h_max 20
_diffrn_reflns_limit_h_min -18
_diffrn_reflns_limit_k_max 8
_diffrn_reflns_limit_k_min -8
_diffrn_reflns_limit_l_max 18
_diffrn_reflns_limit_l_min -18
_diffrn_reflns_number 15612
_diffrn_reflns_theta_full 25.242
_diffrn_reflns_theta_max 25.499
_diffrn_reflns_theta_min 2.5
_diffrn_standards_number 0
_exptl_absorpt_coefficient_mu 0.117
_exptl_absorpt_correction_T_max 0.95
_exptl_absorpt_correction_T_min 0.9
_exptl_absorpt_correction_type multi-scan
_exptl_absorpt_process_details
;
(SADABS; Sheldrick, 1996)
;
_exptl_crystal_colour yellow
_exptl_crystal_density_diffrn 1.484
_exptl_crystal_density_method 'not measured'
_exptl_crystal_description plate
_exptl_crystal_F_000 792
_exptl_crystal_size_max 0.146
_exptl_crystal_size_mid 0.116
_exptl_crystal_size_min 0.068
_refine_diff_density_max 0.404
_refine_diff_density_min -0.285
_refine_ls_extinction_method none
_refine_ls_goodness_of_fit_ref 1.007
_refine_ls_hydrogen_treatment constr
_refine_ls_matrix_type full
_refine_ls_number_constraints 0
_refine_ls_number_parameters 254
_refine_ls_number_reflns 3195
_refine_ls_number_restraints 0
_refine_ls_restrained_S_all 1.007
_refine_ls_R_factor_all 0.1026
_refine_ls_R_factor_gt 0.0533
_refine_ls_shift/su_max 0
_refine_ls_shift/su_mean 0
_refine_ls_structure_factor_coef Fsqd
_refine_ls_weighting_details 'w=1/[\s^2^(Fo^2^)+(0.0652P)^2^+0.4622P] where P=(Fo^2^+2Fc^2^)/3'
_refine_ls_weighting_scheme calc
_refine_ls_wR_factor_gt 0.126
_refine_ls_wR_factor_ref 0.1523
_reflns_number_gt 1874
_reflns_number_total 3195
_reflns_threshold_expression 'I > 2\s(I)'
_cod_data_source_file eb2004sup1.cif
_cod_data_source_block I
_cod_original_sg_symbol_H-M 'P 21/c'
_cod_database_code 2242313

loop_
_symmetry_equiv_pos_as_xyz
'x, y, z'
'-x, y+1/2, -z+1/2'
'-x, -y, -z'
'x, -y-1/2, z-1/2'

loop_
_atom_site_type_symbol
_atom_site_label
_atom_site_fract_x
_atom_site_fract_y
_atom_site_fract_z
_atom_site_U_iso_or_equiv
_atom_site_adp_type
_atom_site_calc_flag
_atom_site_occupancy
C C1 0.21511(18) 0.3392(4) 0.53179(17) 0.0389(7) Uani d 1
C C2 0.29340(17) 0.3382(4) 0.51644(18) 0.0405(7) Uani d 1
H H2 0.338939 0.313665 0.561495 0.049 Uiso calc 1
C C3 0.30078(16) 0.3753(4) 0.43143(18) 0.0375(6) Uani d 1
C C4 0.23515(17) 0.4104(3) 0.36307(17) 0.0380(7) Uani d 1
H H4 0.242162 0.435636 0.305949 0.046 Uiso calc 1
C C5 0.15851(17) 0.4066(3) 0.38276(17) 0.0373(6) Uani d 1
C C6 0.14629(17) 0.3724(3) 0.46663(17) 0.0393(7) Uani d 1
H H6 0.093996 0.371735 0.478805 0.047 Uiso calc 1
N N1 0.2053(2) 0.3015(4) 0.62306(17) 0.0552(7) Uani d 1
N N2 0.38409(17) 0.3748(3) 0.4122(2) 0.0530(7) Uani d 1
N N3 0.08572(17) 0.4407(4) 0.31102(18) 0.0552(7) Uani d 1
O O1 0.14078(18) 0.3516(4) 0.64216(16) 0.0780(8) Uani d 1
O O2 0.26172(18) 0.2195(3) 0.67273(14) 0.0753(8) Uani d 1
O O3 0.44113(14) 0.3279(3) 0.47247(19) 0.0778(8) Uani d 1
O O4 0.39003(15) 0.4197(4) 0.33769(17) 0.0748(7) Uani d 1
O O5 0.09752(15) 0.5061(3) 0.24181(15) 0.0707(7) Uani d 1
O O6 0.01788(16) 0.4066(4) 0.32863(18) 0.0871(8) Uani d 1
C C11 0.37425(18) 0.8616(4) 0.44847(17) 0.0416(7) Uani d 1
H H11 0.431199 0.855588 0.46446 0.05 Uiso calc 1
C C12 0.33560(17) 0.8871(4) 0.35789(17) 0.0386(6) Uani d 1
C C13 0.25164(17) 0.9004(4) 0.33542(18) 0.0399(7) Uani d 1
H H13 0.225873 0.918682 0.276412 0.048 Uiso calc 1
C C14 0.20357(16) 0.8866(3) 0.40060(17) 0.0355(6) Uani d 1
C C15 0.11648(17) 0.8960(4) 0.37776(19) 0.0447(7) Uani d 1
H H15 0.090008 0.917791 0.319232 0.054 Uiso calc 1
C C16 0.07171(19) 0.8732(4) 0.4412(2) 0.0491(8) Uani d 1
H H16 0.014733 0.878211 0.425528 0.059 Uiso calc 1
C C17 0.11022(19) 0.8425(4) 0.5296(2) 0.0490(8) Uani d 1
H H17 0.078694 0.827225 0.572177 0.059 Uiso calc 1
C C18 0.19420(19) 0.8348(4) 0.55427(19) 0.0437(7) Uani d 1
H H18 0.2192 0.815473 0.61345 0.052 Uiso calc 1
C C19 0.24309(17) 0.8560(3) 0.49009(17) 0.0363(6) Uani d 1
C C20 0.32950(17) 0.8457(4) 0.51201(18) 0.0402(7) Uani d 1
H H20 0.356146 0.827898 0.57077 0.048 Uiso calc 1
C C21 0.3838(2) 0.8968(4) 0.2863(2) 0.0473(7) Uani d 1
C C22 0.4755(2) 0.9057(5) 0.3127(2) 0.0672(10) Uani d 1
H H22A 0.498045 0.917132 0.260632 0.101 Uiso calc 1
H H22B 0.495732 0.788375 0.344169 0.101 Uiso calc 1
H H22C 0.491439 1.017472 0.350196 0.101 Uiso calc 1
O O7 0.34871(15) 0.8966(3) 0.20881(14) 0.0650(6) Uani d 1

loop_
_atom_site_aniso_label
_atom_site_aniso_U_11
_atom_site_aniso_U_22
_atom_site_aniso_U_33
_atom_site_aniso_U_12
_atom_site_aniso_U_13
_atom_site_aniso_U_23
C1 0.0476(19) 0.0333(14) 0.0369(15) -0.0045(12) 0.0118(14) -0.0014(11)
C2 0.0381(18) 0.0357(14) 0.0434(16) 0.0008(12) -0.0011(14) -0.0009(12)
C3 0.0303(16) 0.0325(13) 0.0510(17) 0.0010(11) 0.0114(14) -0.0037(12)
C4 0.0447(19) 0.0346(14) 0.0363(14) 0.0034(12) 0.0121(14) -0.0028(11)
C5 0.0352(17) 0.0306(13) 0.0421(15) 0.0039(11) -0.0007(13) -0.0036(11)
C6 0.0346(17) 0.0345(14) 0.0502(17) -0.0023(12) 0.0121(14) -0.0070(12)
N1 0.073(2) 0.0471(15) 0.0475(16) -0.0166(14) 0.0164(16) -0.0030(12)
N2 0.0416(17) 0.0424(14) 0.078(2) 0.0023(12) 0.0204(16) -0.0066(13)
N3 0.0462(19) 0.0524(15) 0.0570(17) 0.0066(13) -0.0114(14) -0.0043(13)
O1 0.095(2) 0.0840(17) 0.0698(16) -0.0071(15) 0.0500(16) -0.0035(13)
O2 0.097(2) 0.0782(16) 0.0457(13) -0.0164(15) 0.0035(14) 0.0144(12)
O3 0.0317(14) 0.0797(16) 0.118(2) 0.0058(12) 0.0062(15) 0.0163(15)
O4 0.0642(18) 0.0922(18) 0.0813(17) -0.0031(13) 0.0449(15) -0.0105(14)
O5 0.0794(19) 0.0802(16) 0.0436(12) 0.0271(13) -0.0073(13) 0.0002(12)
O6 0.0373(16) 0.101(2) 0.112(2) -0.0084(14) -0.0087(15) 0.0112(16)
C11 0.0329(16) 0.0417(15) 0.0488(17) 0.0003(12) 0.0056(14) -0.0014(12)
C12 0.0349(17) 0.0365(14) 0.0451(16) -0.0017(12) 0.0102(13) -0.0027(12)
C13 0.0406(18) 0.0362(14) 0.0407(15) 0.0010(12) 0.0038(13) -0.0014(12)
C14 0.0290(16) 0.0292(12) 0.0461(16) 0.0018(11) 0.0032(13) -0.0040(11)
C15 0.0361(18) 0.0404(15) 0.0538(17) 0.0053(12) 0.0010(15) -0.0034(13)
C16 0.0349(18) 0.0454(16) 0.068(2) 0.0061(13) 0.0131(16) -0.0054(15)
C17 0.044(2) 0.0430(16) 0.066(2) 0.0039(13) 0.0249(17) -0.0054(14)
C18 0.049(2) 0.0382(15) 0.0456(16) 0.0023(13) 0.0137(15) -0.0019(12)
C19 0.0359(17) 0.0307(14) 0.0413(15) 0.0020(11) 0.0063(13) -0.0026(11)
C20 0.0381(18) 0.0401(14) 0.0396(15) 0.0016(12) 0.0016(13) 0.0004(12)
C21 0.052(2) 0.0463(16) 0.0466(18) 0.0000(14) 0.0180(16) -0.0048(14)
C22 0.046(2) 0.095(3) 0.067(2) -0.0053(19) 0.0274(18) -0.0026(19)
O7 0.0648(16) 0.0863(16) 0.0466(13) -0.0020(13) 0.0180(12) -0.0060(11)

loop_
_atom_type_symbol
_atom_type_description
_atom_type_scat_dispersion_real
_atom_type_scat_dispersion_imag
_atom_type_scat_source
C C 0.0033 0.0016 'International Tables Vol C Tables 4.2.6.8 and 6.1.1.4'
H H 0 0 'International Tables Vol C Tables 4.2.6.8 and 6.1.1.4'
N N 0.0061 0.0033 'International Tables Vol C Tables 4.2.6.8 and 6.1.1.4'
O O 0.0106 0.006 'International Tables Vol C Tables 4.2.6.8 and 6.1.1.4'

loop_
_geom_angle_atom_site_label_1
_geom_angle_atom_site_label_2
_geom_angle_atom_site_label_3
_geom_angle
C2 C1 C6 123.4(2)
C2 C1 N1 117.7(3)
C6 C1 N1 118.9(3)
C3 C2 C1 116.5(3)
C3 C2 H2 121.8
C1 C2 H2 121.8
C2 C3 C4 123.5(2)
C2 C3 N2 118.1(3)
C4 C3 N2 118.4(2)
C3 C4 C5 117.0(2)
C3 C4 H4 121.5
C5 C4 H4 121.5
C6 C5 C4 122.8(3)
C6 C5 N3 118.1(3)
C4 C5 N3 119.0(2)
C5 C6 C1 116.8(3)
C5 C6 H6 121.6
C1 C6 H6 121.6
O2 N1 O1 125.4(3)
O2 N1 C1 117.0(3)
O1 N1 C1 117.6(3)
O4 N2 O3 125.5(3)
O4 N2 C3 117.2(3)
O3 N2 C3 117.3(3)
O5 N3 O6 126.0(3)
O5 N3 C5 117.3(3)
O6 N3 C5 116.6(3)
C20 C11 C12 121.1(3)
C20 C11 H11 119.4
C12 C11 H11 119.4
C13 C12 C11 118.9(2)
C13 C12 C21 119.2(3)
C11 C12 C21 121.9(3)
C12 C13 C14 121.1(3)
C12 C13 H13 119.5
C14 C13 H13 119.5
C19 C14 C13 119.2(2)
C19 C14 C15 119.3(2)
C13 C14 C15 121.5(2)
C16 C15 C14 120.2(3)
C16 C15 H15 119.9
C14 C15 H15 119.9
C15 C16 C17 120.8(3)
C15 C16 H16 119.6
C17 C16 H16 119.6
C18 C17 C16 120.5(3)
C18 C17 H17 119.7
C16 C17 H17 119.7
C17 C18 C19 120.4(3)
C17 C18 H18 119.8
C19 C18 H18 119.8
C20 C19 C14 118.9(2)
C20 C19 C18 122.4(2)
C14 C19 C18 118.7(3)
C11 C20 C19 120.8(3)
C11 C20 H20 119.6
C19 C20 H20 119.6
O7 C21 C22 121.3(3)
O7 C21 C12 120.2(3)
C22 C21 C12 118.4(3)
C21 C22 H22A 109.5
C21 C22 H22B 109.5
H22A C22 H22B 109.5
C21 C22 H22C 109.5
H22A C22 H22C 109.5
H22B C22 H22C 109.5

loop_
_geom_bond_atom_site_label_1
_geom_bond_atom_site_label_2
_geom_bond_distance
C1 C2 1.375(4)
C1 C6 1.375(4)
C1 N1 1.475(4)
C2 C3 1.368(4)
C2 H2 0.93
C3 C4 1.371(4)
C3 N2 1.481(4)
C4 C5 1.375(4)
C4 H4 0.93
C5 C6 1.373(4)
C5 N3 1.478(4)
C6 H6 0.93
N1 O2 1.217(4)
N1 O1 1.222(3)
N2 O4 1.214(3)
N2 O3 1.224(3)
N3 O5 1.212(3)
N3 O6 1.240(3)
C11 C20 1.357(4)
C11 C12 1.422(4)
C11 H11 0.93
C12 C13 1.372(4)
C12 C21 1.500(4)
C13 C14 1.416(4)
C13 H13 0.93
C14 C19 1.415(4)
C14 C15 1.421(4)
C15 C16 1.361(4)
C15 H15 0.93
C16 C17 1.396(4)
C16 H16 0.93
C17 C18 1.372(4)
C17 H17 0.93
C18 C19 1.418(4)
C18 H18 0.93
C19 C20 1.410(4)
C20 H20 0.93
C21 O7 1.215(3)
C21 C22 1.497(4)
C22 H22A 0.96
C22 H22B 0.96
C22 H22C 0.96

loop_
_geom_hbond_atom_site_label_D
_geom_hbond_atom_site_label_H
_geom_hbond_atom_site_label_A
_geom_hbond_site_symmetry_A
_geom_hbond_distance_DH
_geom_hbond_distance_HA
_geom_hbond_distance_DA
_geom_hbond_angle_DHA
_geom_hbond_publ_flag
C4 H4 O2 4_565 0.93 2.4 3.189(3) 143 yes
C11 H11 O3 3_666 0.93 2.48 3.323(4) 150 yes
C22 H22A O4 2_655 0.96 2.64 3.554(4) 159 yes

loop_
_geom_torsion_atom_site_label_1
_geom_torsion_atom_site_label_2
_geom_torsion_atom_site_label_3
_geom_torsion_atom_site_label_4
_geom_torsion
C6 C1 C2 C3 0.9(4)
N1 C1 C2 C3 -179.4(2)
C1 C2 C3 C4 -0.6(4)
C1 C2 C3 N2 -179.8(2)
C2 C3 C4 C5 -0.3(4)
N2 C3 C4 C5 178.9(2)
C3 C4 C5 C6 0.9(4)
C3 C4 C5 N3 -179.1(2)
C4 C5 C6 C1 -0.7(4)
N3 C5 C6 C1 179.4(2)
C2 C1 C6 C5 -0.2(4)
N1 C1 C6 C5 -179.9(2)
C2 C1 N1 O2 -20.0(4)
C6 C1 N1 O2 159.7(3)
C2 C1 N1 O1 161.3(3)
C6 C1 N1 O1 -19.0(4)
C2 C3 N2 O4 -175.6(2)
C4 C3 N2 O4 5.2(4)
C2 C3 N2 O3 4.9(4)
C4 C3 N2 O3 -174.4(2)
C6 C5 N3 O5 166.6(2)
C4 C5 N3 O5 -13.4(3)
C6 C5 N3 O6 -10.7(4)
C4 C5 N3 O6 169.3(3)
C20 C11 C12 C13 1.5(4)
C20 C11 C12 C21 -177.5(2)
C11 C12 C13 C14 -0.8(4)
C21 C12 C13 C14 178.3(2)
C12 C13 C14 C19 -0.9(3)
C12 C13 C14 C15 -178.7(2)
C19 C14 C15 C16 -0.9(4)
C13 C14 C15 C16 176.9(2)
C14 C15 C16 C17 0.7(4)
C15 C16 C17 C18 0.0(4)
C16 C17 C18 C19 -0.6(4)
C13 C14 C19 C20 1.8(3)
C15 C14 C19 C20 179.6(2)
C13 C14 C19 C18 -177.6(2)
C15 C14 C19 C18 0.3(3)
C17 C18 C19 C20 -178.9(2)
C17 C18 C19 C14 0.4(4)
C12 C11 C20 C19 -0.6(4)
C14 C19 C20 C11 -1.1(3)
C18 C19 C20 C11 178.2(2)
C13 C12 C21 O7 -7.3(4)
C11 C12 C21 O7 171.7(3)
C13 C12 C21 C22 173.0(3)
C11 C12 C21 C22 -8.0(4)

_cod_database_fobs_code 2242313
